data_7014887
loop_
_publ_author_name
'Le Roux, Erwan'
'Merle, Nicolas'
'T\"ornroos, Karl W'

_publ_section_title
;
 Synthesis and characterisation of trigonal C(2)-chiral di- and
 tetra-substituted bis(oxazoline) alkyl zinc complexes and their
 reactivity towards protic reagents.
;
_journal_issue 8
_journal_name_full 'Dalton transactions (Cambridge, England : 2003)'
_journal_page_first 1768
_journal_page_last 1777
_journal_paper_doi 10.1039/c0dt01252a
_journal_volume 40
_journal_year 2011
_chemical_absolute_configuration ad
_chemical_formula_moiety 'C38 H34 N4 O4 Zn'
_chemical_formula_sum 'C38 H34 N4 O4 Zn'
_chemical_formula_weight 676.06
_chemical_name_systematic
;
?
;
_space_group_IT_number 20
_symmetry_cell_setting orthorhombic
_symmetry_space_group_name_Hall 'C 2c 2'
_symmetry_space_group_name_H-M 'C 2 2 21'
_atom_sites_solution_hydrogens geom
_atom_sites_solution_primary direct
_atom_sites_solution_secondary difmap
_audit_creation_method SHELXL-97
_cell_angle_alpha 90.00
_cell_angle_beta 90.00
_cell_angle_gamma 90.00
_cell_formula_units_Z 16
_cell_length_a 10.3033(7)
_cell_length_b 16.6104(11)
_cell_length_c 75.385(5)
_cell_measurement_reflns_used 9042
_cell_measurement_temperature 100(2)
_cell_measurement_theta_max 30.55
_cell_measurement_theta_min 2.39
_cell_volume 12901.5(15)
_computing_cell_refinement
;
Bruker (2008). SAINT, version 7.56A, Bruker AXS Inc., Madison,
Wisconsin, USA.
;
_computing_data_collection
;
Bruker (2008). APEX2, version 2008.5-0, Bruker AXS Inc., Madison,
Wisconsin, USA.
;
_computing_data_reduction
;
Bruker (2008). SAINT, version 7.56A, Bruker AXS Inc., Madison,
Wisconsin, USA.
;
_computing_molecular_graphics
;
Brandenburg, K. (2009). DIAMOND. Version 3.2c. Crystal Impact GbR, Bonn,
Germany.
;
_computing_publication_material
;
Bruker AXS (2008). SHELXTL. Version 2008/1. Bruker AXS Inc., Madison,
Wisconsin, USA.
;
_computing_structure_refinement
;
Sheldrick, G. M. (2008). Acta Crystallographica, A64, 112-122.
;
_computing_structure_solution
;
Sheldrick, G. M. (2008). Acta Crystallographica, A64, 112-122.
;
_diffrn_ambient_temperature 100(2)
_diffrn_measured_fraction_theta_full 0.998
_diffrn_measured_fraction_theta_max 0.998
_diffrn_measurement_device_type 'Bruker TXS APEX-II CCD'
_diffrn_measurement_method '\w scans'
_diffrn_radiation_monochromator graphite
_diffrn_radiation_source 'rotating anode'
_diffrn_radiation_type MoK\a
_diffrn_radiation_wavelength 0.71073
_diffrn_reflns_av_R_equivalents 0.0422
_diffrn_reflns_av_sigmaI/netI 0.0342
_diffrn_reflns_limit_h_max 14
_diffrn_reflns_limit_h_min -14
_diffrn_reflns_limit_k_max 23
_diffrn_reflns_limit_k_min -23
_diffrn_reflns_limit_l_max 107
_diffrn_reflns_limit_l_min -107
_diffrn_reflns_number 110073
_diffrn_reflns_theta_full 30.59
_diffrn_reflns_theta_max 30.59
_diffrn_reflns_theta_min 1.62
_exptl_absorpt_coefficient_mu 0.809
_exptl_absorpt_correction_T_max 0.8282
_exptl_absorpt_correction_T_min 0.6055
_exptl_absorpt_correction_type multi-scan
_exptl_absorpt_process_details
;
SADABS-2008/1 - Bruker AXS area detector scaling and
absorption correction.
;
_exptl_crystal_colour colourless
_exptl_crystal_density_diffrn 1.392
_exptl_crystal_density_method 'not measured'
_exptl_crystal_description 'rod shaped'
_exptl_crystal_F_000 5632
_exptl_crystal_size_max 0.49
_exptl_crystal_size_mid 0.38
_exptl_crystal_size_min 0.24
_refine_diff_density_max 1.181
_refine_diff_density_min -1.377
_refine_diff_density_rms 0.109
_refine_ls_abs_structure_details 'Flack H D (1983), Acta Cryst. A39, 876-881'
_refine_ls_abs_structure_Flack 0.088(10)
_refine_ls_extinction_method none
_refine_ls_goodness_of_fit_ref 1.290
_refine_ls_hydrogen_treatment constr
_refine_ls_matrix_type full
_refine_ls_number_parameters 847
_refine_ls_number_reflns 19733
_refine_ls_number_restraints 0
_refine_ls_restrained_S_all 1.290
_refine_ls_R_factor_all 0.0679
_refine_ls_R_factor_gt 0.0673
_refine_ls_shift/su_max 0.004
_refine_ls_shift/su_mean 0.000
_refine_ls_structure_factor_coef Fsqd
_refine_ls_weighting_details 'calc w=1/[\s^2^(Fo^2^)+(0.0000P)^2^+76.2005P] where P=(Fo^2^+2Fc^2^)/3'
_refine_ls_weighting_scheme calc
_refine_ls_wR_factor_gt 0.1484
_refine_ls_wR_factor_ref 0.1487
_reflns_number_gt 19509
_reflns_number_total 19733
_reflns_threshold_expression I>2\s(I)
_cod_data_source_file C0DT01252A.TXT
_cod_data_source_block EW3
_cod_depositor_comments
;
The following automatic conversions were performed:
'_symmetry_cell_setting' value 'Orthorhombic' changed to 'orthorhombic'
according to '/home/saulius/struct/CIF-dictionaries/cif_core.dic'
dictionary named 'cif_core.dic' version 2.4.1 from 2010-06-29.

Automatic conversion script
Id: cif_fix_enum 1555 2011-01-17 13:19:09Z saulius 
;
_cod_original_sg_symbol_H-M C222(1)
_cod_database_code 7014887

loop_
_symmetry_equiv_pos_as_xyz
'x, y, z'
'-x, -y, z+1/2'
'-x, y, -z+1/2'
'x, -y, -z'
'x+1/2, y+1/2, z'
'-x+1/2, -y+1/2, z+1/2'
'-x+1/2, y+1/2, -z+1/2'
'x+1/2, -y+1/2, -z'

loop_
_atom_site_label
_atom_site_type_symbol
_atom_site_fract_x
_atom_site_fract_y
_atom_site_fract_z
_atom_site_U_iso_or_equiv
_atom_site_adp_type
_atom_site_occupancy
_atom_site_symmetry_multiplicity
_atom_site_calc_flag
_atom_site_refinement_flags
_atom_site_disorder_assembly
_atom_site_disorder_group
Zn1 Zn 0.79957(4) 0.16732(2) 0.557870(5) 0.01440(8) Uani 1 1 d . . .
N1 N 0.8711(3) 0.27827(19) 0.55478(4) 0.0189(6) Uani 1 1 d . . .
O1 O 0.8963(4) 0.40971(18) 0.56147(4) 0.0341(8) Uani 1 1 d . . .
C1 C 0.9484(4) 0.3112(2) 0.53982(6) 0.0222(8) Uani 1 1 d . . .
H1A H 1.0268 0.2769 0.5379 0.027 Uiso 1 1 calc R . .
Zn2 Zn 0.65715(4) -0.03123(3) 0.690507(6) 0.01730(9) Uani 1 1 d . . .
N2 N 0.7128(3) 0.1898(2) 0.58054(4) 0.0223(7) Uani 1 1 d . . .
O2 O 0.6288(4) 0.2697(2) 0.60173(4) 0.0387(9) Uani 1 1 d . . .
C2 C 0.9897(5) 0.3930(3) 0.54781(7) 0.0335(11) Uani 1 1 d . . .
H2A H 1.0783 0.3896 0.5529 0.040 Uiso 1 1 calc R . .
H2B H 0.9884 0.4357 0.5386 0.040 Uiso 1 1 calc R . .
N3 N 0.6808(3) 0.11119(18) 0.54150(4) 0.0157(6) Uani 1 1 d . . .
O3 O 0.6269(3) 0.03594(18) 0.51777(4) 0.0234(6) Uani 1 1 d . . .
C3 C 0.8439(5) 0.3367(2) 0.56589(5) 0.0263(8) Uani 1 1 d . . .
O4 O 1.0736(3) 0.03044(18) 0.53206(4) 0.0207(5) Uani 1 1 d . . .
N4 N 0.9507(3) 0.09815(18) 0.55184(4) 0.0162(6) Uani 1 1 d . . .
C4 C 0.7698(5) 0.3323(3) 0.58142(5) 0.0297(10) Uani 1 1 d . . .
H4A H 0.7617 0.3796 0.5884 0.036 Uiso 1 1 calc R . .
O5 O 0.4785(4) 0.1897(2) 0.69966(5) 0.0358(8) Uani 1 1 d . . .
N5 N 0.5684(4) 0.0665(2) 0.70036(5) 0.0223(7) Uani 1 1 d . . .
C5 C 0.7073(5) 0.2630(3) 0.58721(5) 0.0269(9) Uani 1 1 d . . .
N6 N 0.7070(3) 0.0215(2) 0.66838(4) 0.0206(6) Uani 1 1 d . . .
O6 O 0.7070(4) 0.1201(2) 0.64773(4) 0.0329(7) Uani 1 1 d . . .
C6 C 0.5906(6) 0.1898(4) 0.60640(7) 0.0432(14) Uani 1 1 d . . .
H6A H 0.4980 0.1881 0.6099 0.052 Uiso 1 1 calc R . .
H6B H 0.6439 0.1691 0.6163 0.052 Uiso 1 1 calc R . .
N7 N 0.5128(3) -0.1106(2) 0.69507(5) 0.0230(7) Uani 1 1 d . . .
O7 O 0.3928(3) -0.1753(2) 0.71583(4) 0.0293(7) Uani 1 1 d . . .
C7 C 0.6140(4) 0.1406(3) 0.58948(6) 0.0270(9) Uani 1 1 d . . .
H7A H 0.5330 0.1408 0.5822 0.032 Uiso 1 1 calc R . .
O8 O 0.8408(3) -0.1648(2) 0.72872(4) 0.0318(7) Uani 1 1 d . . .
N8 N 0.7824(3) -0.0948(2) 0.70431(4) 0.0184(6) Uani 1 1 d . . .
C8 C 0.8684(4) 0.3145(2) 0.52288(5) 0.0184(7) Uani 1 1 d . . .
C9 C 0.8672(4) 0.2464(2) 0.51191(6) 0.0253(8) Uani 1 1 d . . .
H9A H 0.9181 0.2008 0.5150 0.030 Uiso 1 1 calc R . .
C10 C 0.7924(5) 0.2451(3) 0.49664(6) 0.0276(8) Uani 1 1 d . . .
H10A H 0.7920 0.1986 0.4893 0.033 Uiso 1 1 calc R . .
C11 C 0.7185(4) 0.3113(3) 0.49208(6) 0.0277(9) Uani 1 1 d . . .
H11A H 0.6688 0.3107 0.4815 0.033 Uiso 1 1 calc R . .
C12 C 0.7167(4) 0.3792(3) 0.50304(5) 0.0234(8) Uani 1 1 d . . .
H12A H 0.6647 0.4244 0.5000 0.028 Uiso 1 1 calc R . .
C13 C 0.7917(4) 0.3800(2) 0.51838(5) 0.0196(7) Uani 1 1 d . . .
H13A H 0.7903 0.4259 0.5259 0.024 Uiso 1 1 calc R . .
C14 C 0.6547(4) 0.0539(3) 0.59289(5) 0.0233(8) Uani 1 1 d . . .
C15 C 0.7833(4) 0.0306(3) 0.59425(5) 0.0258(8) Uani 1 1 d . . .
H15A H 0.8501 0.0692 0.5925 0.031 Uiso 1 1 calc R . .
C16 C 0.8156(5) -0.0485(3) 0.59811(6) 0.0278(9) Uani 1 1 d . . .
H16A H 0.9044 -0.0635 0.5989 0.033 Uiso 1 1 calc R . .
C17 C 0.7199(6) -0.1061(3) 0.60085(6) 0.0373(11) Uani 1 1 d . . .
H17A H 0.7420 -0.1600 0.6039 0.045 Uiso 1 1 calc R . .
C18 C 0.5910(6) -0.0829(4) 0.59906(8) 0.0436(14) Uani 1 1 d . . .
H18A H 0.5242 -0.1217 0.6006 0.052 Uiso 1 1 calc R . .
C19 C 0.5591(5) -0.0054(4) 0.59513(7) 0.0384(12) Uani 1 1 d . . .
H19A H 0.4703 0.0089 0.5939 0.046 Uiso 1 1 calc R . .
C20 C 0.5385(4) 0.1156(2) 0.54031(5) 0.0183(7) Uani 1 1 d . . .
H20A H 0.4999 0.0757 0.5487 0.022 Uiso 1 1 calc R . .
C21 C 0.5159(4) 0.0865(2) 0.52123(6) 0.0224(8) Uani 1 1 d . . .
H21A H 0.4341 0.0555 0.5203 0.027 Uiso 1 1 calc R . .
H21B H 0.5127 0.1324 0.5129 0.027 Uiso 1 1 calc R . .
C22 C 0.7226(4) 0.0624(2) 0.52897(5) 0.0170(7) Uani 1 1 d . . .
C23 C 0.8494(4) 0.0352(2) 0.52588(5) 0.0195(7) Uani 1 1 d . . .
H23A H 0.8660 0.0019 0.5159 0.023 Uiso 1 1 calc R . .
C24 C 0.9517(4) 0.0557(2) 0.53709(5) 0.0184(7) Uani 1 1 d . . .
C25 C 1.1596(4) 0.0494(2) 0.54639(5) 0.0228(7) Uani 1 1 d . . .
H25A H 1.2420 0.0722 0.5419 0.027 Uiso 1 1 calc R . .
H25B H 1.1792 0.0008 0.5535 0.027 Uiso 1 1 calc R . .
C26 C 1.0862(3) 0.1116(2) 0.55748(5) 0.0182(6) Uani 1 1 d . . .
H26A H 1.1132 0.1665 0.5535 0.022 Uiso 1 1 calc R . .
C27 C 0.4855(4) 0.1981(2) 0.54451(5) 0.0179(7) Uani 1 1 d . . .
C28 C 0.5351(4) 0.2662(2) 0.53615(5) 0.0212(7) Uani 1 1 d . . .
H28A H 0.6017 0.2604 0.5275 0.025 Uiso 1 1 calc R . .
C29 C 0.4892(4) 0.3421(2) 0.54019(6) 0.0256(8) Uani 1 1 d . . .
H29A H 0.5245 0.3879 0.5344 0.031 Uiso 1 1 calc R . .
C30 C 0.3914(4) 0.3521(3) 0.55278(6) 0.0269(9) Uani 1 1 d . . .
H30A H 0.3592 0.4043 0.5555 0.032 Uiso 1 1 calc R . .
C31 C 0.3412(4) 0.2845(3) 0.56136(5) 0.0243(8) Uani 1 1 d . . .
H31A H 0.2755 0.2905 0.5701 0.029 Uiso 1 1 calc R . .
C32 C 0.3874(4) 0.2084(2) 0.55711(6) 0.0229(7) Uani 1 1 d . . .
H32A H 0.3518 0.1626 0.5629 0.028 Uiso 1 1 calc R . .
C33 C 1.0999(4) 0.1072(3) 0.57751(5) 0.0198(7) Uani 1 1 d . . .
C34 C 1.0818(4) 0.1779(2) 0.58753(6) 0.0263(8) Uani 1 1 d . . .
H34A H 1.0653 0.2275 0.5817 0.032 Uiso 1 1 calc R . .
C35 C 1.0881(5) 0.1754(3) 0.60591(6) 0.0326(10) Uani 1 1 d . . .
H35A H 1.0744 0.2231 0.6126 0.039 Uiso 1 1 calc R . .
C36 C 1.1141(5) 0.1040(3) 0.61456(6) 0.0340(10) Uani 1 1 d . . .
H36A H 1.1205 0.1028 0.6271 0.041 Uiso 1 1 calc R . .
C37 C 1.1310(5) 0.0339(3) 0.60480(6) 0.0337(10) Uani 1 1 d . . .
H37A H 1.1474 -0.0156 0.6107 0.040 Uiso 1 1 calc R . .
C38 C 1.1240(4) 0.0359(3) 0.58658(6) 0.0294(9) Uani 1 1 d . . .
H38A H 1.1360 -0.0125 0.5801 0.035 Uiso 1 1 calc R . .
C39 C 0.5135(4) 0.0785(3) 0.71854(5) 0.0226(8) Uani 1 1 d . . .
H39A H 0.4591 0.0310 0.7218 0.027 Uiso 1 1 calc R . .
C40 C 0.4261(5) 0.1516(3) 0.71554(7) 0.0378(11) Uani 1 1 d . . .
H40A H 0.3349 0.1348 0.7137 0.045 Uiso 1 1 calc R . .
H40B H 0.4298 0.1887 0.7258 0.045 Uiso 1 1 calc R . .
C41 C 0.5491(4) 0.1316(3) 0.69125(6) 0.0266(8) Uani 1 1 d . . .
C42 C 0.5892(5) 0.1487(3) 0.67374(6) 0.0288(9) Uani 1 1 d . . .
H42A H 0.5639 0.1980 0.6684 0.035 Uiso 1 1 calc R . .
C43 C 0.6653(4) 0.0945(3) 0.66423(5) 0.0244(8) Uani 1 1 d . . .
C44 C 0.7647(5) 0.0501(3) 0.63947(5) 0.0284(9) Uani 1 1 d . . .
H44A H 0.8404 0.0654 0.6321 0.034 Uiso 1 1 calc R . .
H44B H 0.7009 0.0215 0.6320 0.034 Uiso 1 1 calc R . .
C45 C 0.8060(4) -0.0016(3) 0.65521(5) 0.0220(7) Uani 1 1 d . . .
H45A H 0.8931 0.0168 0.6594 0.026 Uiso 1 1 calc R . .
C46 C 0.6197(4) 0.0886(3) 0.73178(6) 0.0252(8) Uani 1 1 d . . .
C47 C 0.6877(5) 0.1618(3) 0.73287(7) 0.0379(11) Uani 1 1 d . . .
H47A H 0.6613 0.2055 0.7256 0.046 Uiso 1 1 calc R . .
C48 C 0.7904(6) 0.1720(5) 0.74406(8) 0.0531(16) Uani 1 1 d . . .
H48A H 0.8350 0.2220 0.7444 0.064 Uiso 1 1 calc R . .
C49 C 0.8293(6) 0.1099(5) 0.75482(8) 0.0570(18) Uani 1 1 d . . .
H49A H 0.9000 0.1174 0.7628 0.068 Uiso 1 1 calc R . .
C50 C 0.7656(5) 0.0357(5) 0.75419(7) 0.0510(16) Uani 1 1 d . . .
H50A H 0.7929 -0.0073 0.7616 0.061 Uiso 1 1 calc R . .
C51 C 0.6599(5) 0.0250(3) 0.74239(6) 0.0354(10) Uani 1 1 d . . .
H51A H 0.6168 -0.0255 0.7418 0.042 Uiso 1 1 calc R . .
C52 C 0.8120(4) -0.0903(3) 0.65118(5) 0.0217(7) Uani 1 1 d . . .
C53 C 0.7039(5) -0.1401(3) 0.65167(5) 0.0262(8) Uani 1 1 d . . .
H53A H 0.6219 -0.1182 0.6548 0.031 Uiso 1 1 calc R . .
C54 C 0.7138(5) -0.2215(3) 0.64769(6) 0.0322(9) Uani 1 1 d . . .
H54A H 0.6386 -0.2546 0.6480 0.039 Uiso 1 1 calc R . .
C55 C 0.8318(6) -0.2544(3) 0.64329(7) 0.0384(11) Uani 1 1 d . . .
H55A H 0.8386 -0.3103 0.6408 0.046 Uiso 1 1 calc R . .
C56 C 0.9408(5) -0.2058(3) 0.64245(6) 0.0346(11) Uani 1 1 d . . .
H56A H 1.0218 -0.2281 0.6390 0.041 Uiso 1 1 calc R . .
C57 C 0.9325(4) -0.1239(3) 0.64673(6) 0.0299(9) Uani 1 1 d . . .
H57A H 1.0082 -0.0913 0.6466 0.036 Uiso 1 1 calc R . .
C58 C 0.3756(4) -0.0978(3) 0.68982(6) 0.0269(8) Uani 1 1 d . . .
H58A H 0.3504 -0.0416 0.6931 0.032 Uiso 1 1 calc R . .
C59 C 0.3035(5) -0.1558(4) 0.70197(6) 0.0409(13) Uani 1 1 d . . .
H59A H 0.2247 -0.1301 0.7069 0.049 Uiso 1 1 calc R . .
H59B H 0.2776 -0.2049 0.6954 0.049 Uiso 1 1 calc R . .
C60 C 0.5139(4) -0.1502(2) 0.71022(6) 0.0209(7) Uani 1 1 d . . .
C61 C 0.6188(4) -0.1685(3) 0.72125(6) 0.0268(8) Uani 1 1 d . . .
H61A H 0.6046 -0.1996 0.7316 0.032 Uiso 1 1 calc R . .
C62 C 0.7434(4) -0.1420(2) 0.71735(6) 0.0242(8) Uani 1 1 d . . .
C63 C 0.9545(4) -0.1188(3) 0.72355(6) 0.0302(10) Uani 1 1 d . . .
H63A H 1.0335 -0.1527 0.7240 0.036 Uiso 1 1 calc R . .
H63B H 0.9666 -0.0718 0.7314 0.036 Uiso 1 1 calc R . .
C64 C 0.9265(4) -0.0918(3) 0.70451(6) 0.0244(8) Uani 1 1 d . . .
H64A H 0.9614 -0.1329 0.6961 0.029 Uiso 1 1 calc R . .
C65 C 0.3598(4) -0.1075(3) 0.66995(6) 0.0244(8) Uani 1 1 d . . .
C66 C 0.3359(4) -0.1821(3) 0.66203(6) 0.0300(9) Uani 1 1 d . . .
H66A H 0.3276 -0.2289 0.6692 0.036 Uiso 1 1 calc R . .
C67 C 0.3243(5) -0.1881(3) 0.64363(7) 0.0383(11) Uani 1 1 d . . .
H67A H 0.3078 -0.2388 0.6383 0.046 Uiso 1 1 calc R . .
C68 C 0.3369(5) -0.1201(4) 0.63329(7) 0.0405(12) Uani 1 1 d . . .
H68A H 0.3277 -0.1240 0.6208 0.049 Uiso 1 1 calc R . .
C69 C 0.3626(5) -0.0467(3) 0.64089(6) 0.0337(10) Uani 1 1 d . . .
H69A H 0.3734 -0.0005 0.6336 0.040 Uiso 1 1 calc R . .
C70 C 0.3730(4) -0.0396(3) 0.65922(6) 0.0259(8) Uani 1 1 d . . .
H70A H 0.3890 0.0115 0.6644 0.031 Uiso 1 1 calc R . .
C71 C 0.9790(4) -0.0099(2) 0.69960(5) 0.0210(7) Uani 1 1 d . . .
C72 C 1.0734(4) -0.0008(3) 0.68649(5) 0.0244(8) Uani 1 1 d . . .
H72A H 1.1068 -0.0472 0.6807 0.029 Uiso 1 1 calc R . .
C73 C 1.1196(5) 0.0743(3) 0.68166(6) 0.0338(10) Uani 1 1 d . . .
H73A H 1.1827 0.0793 0.6725 0.041 Uiso 1 1 calc R . .
C74 C 1.0733(4) 0.1420(3) 0.69020(8) 0.0341(10) Uani 1 1 d . . .
H74A H 1.1069 0.1936 0.6873 0.041 Uiso 1 1 calc R . .
C75 C 0.9769(5) 0.1345(3) 0.70317(7) 0.0306(9) Uani 1 1 d . . .
H75A H 0.9428 0.1811 0.7088 0.037 Uiso 1 1 calc R . .
C76 C 0.9314(5) 0.0587(3) 0.70770(6) 0.0276(9) Uani 1 1 d . . .
H76A H 0.8661 0.0538 0.7165 0.033 Uiso 1 1 calc R . .

loop_
_atom_site_aniso_label
_atom_site_aniso_U_11
_atom_site_aniso_U_22
_atom_site_aniso_U_33
_atom_site_aniso_U_23
_atom_site_aniso_U_13
_atom_site_aniso_U_12
Zn1 0.01556(17) 0.01362(16) 0.01403(17) -0.00229(15) -0.00036(15) 0.00232(15)
N1 0.0251(16) 0.0172(14) 0.0144(14) 0.0002(11) -0.0011(11) 0.0015(12)
O1 0.055(2) 0.0139(13) 0.0331(18) -0.0017(12) -0.0190(15) -0.0016(13)
C1 0.0199(18) 0.0111(15) 0.035(2) 0.0030(14) -0.0035(15) -0.0003(13)
Zn2 0.01849(19) 0.01895(19) 0.01448(17) 0.00245(16) 0.00066(15) 0.00052(16)
N2 0.0173(15) 0.0313(17) 0.0184(14) -0.0057(12) -0.0028(12) 0.0080(13)
O2 0.058(2) 0.0418(19) 0.0166(14) -0.0039(13) 0.0063(14) 0.0275(18)
C2 0.041(3) 0.0167(19) 0.043(3) 0.0067(17) -0.018(2) -0.0053(18)
N3 0.0151(15) 0.0152(13) 0.0167(13) -0.0006(10) -0.0040(10) -0.0003(11)
O3 0.0278(15) 0.0208(13) 0.0215(13) -0.0075(11) -0.0054(11) 0.0012(12)
C3 0.037(2) 0.0149(15) 0.0272(18) -0.0037(14) -0.0169(17) 0.0062(17)
O4 0.0205(13) 0.0175(12) 0.0241(13) -0.0031(11) 0.0066(10) 0.0035(11)
N4 0.0142(13) 0.0132(13) 0.0212(14) -0.0009(11) -0.0005(11) 0.0034(11)
C4 0.046(3) 0.0196(17) 0.0231(18) -0.0119(15) -0.0127(17) 0.0167(18)
O5 0.045(2) 0.0287(17) 0.0339(18) 0.0045(13) 0.0125(15) 0.0176(15)
N5 0.0254(17) 0.0211(16) 0.0203(16) 0.0015(12) 0.0055(13) 0.0029(13)
C5 0.033(2) 0.035(2) 0.0132(15) -0.0044(15) -0.0074(16) 0.0220(19)
N6 0.0199(14) 0.0228(15) 0.0190(14) 0.0007(12) 0.0033(12) 0.0015(13)
O6 0.0467(19) 0.0303(16) 0.0218(14) 0.0076(12) 0.0051(14) 0.0015(15)
C6 0.054(3) 0.053(3) 0.022(2) 0.005(2) 0.010(2) 0.026(3)
N7 0.0163(15) 0.0303(18) 0.0225(16) 0.0039(13) 0.0009(12) -0.0014(13)
O7 0.0236(14) 0.0355(17) 0.0287(15) 0.0107(13) 0.0035(12) -0.0068(13)
C7 0.0198(18) 0.040(2) 0.0216(19) 0.0029(17) 0.0039(15) 0.0054(17)
O8 0.0212(13) 0.0350(16) 0.0392(17) 0.0180(14) -0.0032(13) 0.0023(14)
N8 0.0160(14) 0.0191(14) 0.0201(14) 0.0017(11) 0.0004(12) 0.0006(12)
C8 0.0172(17) 0.0128(15) 0.0252(18) 0.0042(13) 0.0001(13) -0.0022(12)
C9 0.0191(19) 0.0168(17) 0.040(2) -0.0010(16) 0.0051(16) 0.0005(14)
C10 0.0259(19) 0.0248(19) 0.032(2) -0.0056(16) 0.0050(18) -0.0072(17)
C11 0.021(2) 0.032(2) 0.030(2) 0.0039(16) 0.0000(16) -0.0031(16)
C12 0.0186(18) 0.0270(19) 0.0247(19) 0.0084(15) 0.0000(14) 0.0027(15)
C13 0.0228(17) 0.0173(16) 0.0188(16) 0.0024(12) 0.0027(14) 0.0009(14)
C14 0.0226(17) 0.037(2) 0.0099(14) -0.0019(14) -0.0004(14) -0.0050(17)
C15 0.027(2) 0.0280(19) 0.0223(18) 0.0009(16) 0.0042(15) -0.0024(18)
C16 0.031(2) 0.026(2) 0.0267(19) 0.0036(15) 0.0042(16) -0.0017(17)
C17 0.052(3) 0.033(2) 0.027(2) -0.0049(18) 0.008(2) -0.011(2)
C18 0.047(3) 0.044(3) 0.039(3) -0.007(2) 0.008(2) -0.029(3)
C19 0.024(2) 0.055(3) 0.036(3) -0.013(2) 0.0025(19) -0.011(2)
C20 0.0178(17) 0.0119(15) 0.0251(18) 0.0021(13) -0.0016(13) -0.0012(13)
C21 0.0209(18) 0.0167(17) 0.030(2) -0.0002(14) -0.0041(15) -0.0019(14)
C22 0.0226(18) 0.0120(14) 0.0162(15) 0.0023(12) -0.0041(13) -0.0003(13)
C23 0.0255(17) 0.0157(15) 0.0173(15) -0.0023(13) 0.0018(14) 0.0053(15)
C24 0.0227(18) 0.0122(14) 0.0204(17) 0.0052(13) 0.0052(14) 0.0031(13)
C25 0.0197(16) 0.0224(18) 0.0264(18) -0.0037(14) 0.0058(15) 0.0052(15)
C26 0.0138(15) 0.0191(16) 0.0218(16) 0.0004(14) 0.0018(13) 0.0020(12)
C27 0.0163(16) 0.0178(16) 0.0194(17) 0.0026(13) -0.0039(13) -0.0026(13)
C28 0.0223(18) 0.0175(17) 0.0239(18) 0.0004(14) 0.0004(14) -0.0005(14)
C29 0.028(2) 0.0109(16) 0.038(2) 0.0036(15) -0.0001(17) 0.0029(14)
C30 0.0242(19) 0.0191(18) 0.037(2) -0.0030(16) 0.0042(17) 0.0020(15)
C31 0.0205(17) 0.035(2) 0.0176(17) -0.0025(14) 0.0103(14) 0.0041(16)
C32 0.0150(15) 0.0262(19) 0.0276(19) 0.0055(16) 0.0025(15) -0.0007(14)
C33 0.0111(15) 0.0269(19) 0.0213(17) -0.0023(14) 0.0025(13) 0.0000(13)
C34 0.033(2) 0.0168(18) 0.029(2) -0.0001(15) 0.0031(17) -0.0035(16)
C35 0.041(3) 0.030(2) 0.026(2) -0.0040(18) 0.0015(18) -0.014(2)
C36 0.032(2) 0.050(3) 0.0204(19) -0.0016(19) -0.0063(17) -0.005(2)
C37 0.030(2) 0.036(2) 0.035(2) 0.008(2) -0.0038(18) 0.005(2)
C38 0.026(2) 0.026(2) 0.036(2) 0.0045(18) -0.0027(17) 0.0077(17)
C39 0.0244(19) 0.0264(19) 0.0170(17) -0.0005(14) 0.0052(14) -0.0004(15)
C40 0.037(3) 0.037(3) 0.039(3) 0.001(2) 0.010(2) 0.012(2)
C41 0.026(2) 0.0219(18) 0.032(2) 0.0046(17) 0.0071(17) 0.0091(15)
C42 0.038(2) 0.024(2) 0.025(2) 0.0048(15) 0.0030(17) 0.0109(17)
C43 0.0261(19) 0.028(2) 0.0188(17) 0.0045(14) 0.0000(15) 0.0024(16)
C44 0.039(2) 0.031(2) 0.0152(17) 0.0053(15) 0.0050(16) 0.0020(18)
C45 0.0175(16) 0.0311(19) 0.0176(16) 0.0019(14) 0.0040(14) -0.0005(15)
C46 0.0237(19) 0.030(2) 0.0223(18) -0.0073(16) 0.0054(15) 0.0007(16)
C47 0.037(3) 0.042(3) 0.034(2) -0.017(2) 0.011(2) -0.003(2)
C48 0.045(3) 0.069(4) 0.045(3) -0.028(3) 0.011(3) -0.014(3)
C49 0.037(3) 0.102(6) 0.031(3) -0.025(3) 0.002(2) -0.010(3)
C50 0.035(3) 0.085(5) 0.033(3) 0.009(3) 0.007(2) 0.023(3)
C51 0.030(2) 0.047(3) 0.029(2) 0.003(2) 0.0110(18) 0.012(2)
C52 0.0220(18) 0.032(2) 0.0108(14) 0.0001(13) 0.0024(13) 0.0015(15)
C53 0.0261(19) 0.030(2) 0.0225(18) -0.0029(15) 0.0026(16) 0.0042(17)
C54 0.033(2) 0.033(2) 0.031(2) -0.0049(18) -0.0027(19) -0.001(2)
C55 0.048(3) 0.037(3) 0.030(2) -0.0073(19) -0.001(2) 0.012(2)
C56 0.027(2) 0.051(3) 0.026(2) -0.010(2) -0.0051(17) 0.015(2)
C57 0.023(2) 0.048(3) 0.0182(18) -0.0049(18) -0.0006(15) 0.0008(19)
C58 0.0221(19) 0.034(2) 0.0245(19) 0.0001(17) 0.0037(16) 0.0009(16)
C59 0.023(2) 0.066(4) 0.033(2) 0.022(2) -0.0007(19) -0.012(2)
C60 0.0216(17) 0.0137(16) 0.0273(19) 0.0030(13) 0.0036(15) -0.0019(13)
C61 0.028(2) 0.0203(18) 0.033(2) 0.0083(17) 0.0009(16) 0.0005(17)
C62 0.0253(19) 0.0190(17) 0.028(2) 0.0059(15) 0.0021(15) 0.0082(15)
C63 0.0162(18) 0.041(3) 0.033(2) 0.0135(19) -0.0046(16) 0.0046(17)
C64 0.0170(17) 0.0231(19) 0.033(2) 0.0008(16) 0.0040(15) 0.0046(15)
C65 0.0154(17) 0.028(2) 0.030(2) 0.0043(16) 0.0011(15) -0.0004(15)
C66 0.0225(19) 0.029(2) 0.038(2) 0.0028(17) -0.0014(17) -0.0042(17)
C67 0.024(2) 0.048(3) 0.043(3) -0.013(2) -0.0035(19) -0.0069(19)
C68 0.026(2) 0.067(4) 0.029(2) 0.001(2) -0.0047(19) 0.003(2)
C69 0.027(2) 0.046(3) 0.028(2) 0.0130(19) 0.0036(17) 0.0034(19)
C70 0.0149(17) 0.030(2) 0.033(2) 0.0049(17) 0.0038(14) 0.0038(15)
C71 0.0157(16) 0.027(2) 0.0197(17) 0.0016(14) -0.0030(13) 0.0018(14)
C72 0.0151(16) 0.041(2) 0.0175(17) 0.0016(16) 0.0047(13) 0.0042(16)
C73 0.025(2) 0.049(3) 0.028(2) 0.012(2) 0.0084(17) -0.002(2)
C74 0.023(2) 0.033(2) 0.046(3) 0.004(2) -0.006(2) -0.0059(17)
C75 0.028(2) 0.030(2) 0.034(2) -0.0014(18) 0.0043(18) 0.0012(18)
C76 0.026(2) 0.031(2) 0.026(2) -0.0025(17) 0.0018(16) -0.0045(17)

loop_
_atom_type_symbol
_atom_type_description
_atom_type_scat_dispersion_real
_atom_type_scat_dispersion_imag
_atom_type_scat_source
C C 0.0033 0.0016 'International Tables Vol C Tables 4.2.6.8 and 6.1.1.4'
H H 0.0000 0.0000 'International Tables Vol C Tables 4.2.6.8 and 6.1.1.4'
N N 0.0061 0.0033 'International Tables Vol C Tables 4.2.6.8 and 6.1.1.4'
O O 0.0106 0.0060 'International Tables Vol C Tables 4.2.6.8 and 6.1.1.4'
Zn Zn 0.2839 1.4301 'International Tables Vol C Tables 4.2.6.8 and 6.1.1.4'

loop_
_geom_angle_atom_site_label_1
_geom_angle_atom_site_label_2
_geom_angle_atom_site_label_3
_geom_angle
_geom_angle_site_symmetry_1
_geom_angle_site_symmetry_3
_geom_angle_publ_flag
N2 Zn1 N3 110.59(14) . . ?
N2 Zn1 N4 131.71(14) . . ?
N3 Zn1 N4 94.00(13) . . ?
N2 Zn1 N1 95.39(14) . . ?
N3 Zn1 N1 126.30(13) . . ?
N4 Zn1 N1 102.56(14) . . ?
C3 N1 C1 109.1(3) . . ?
C3 N1 Zn1 121.9(3) . . ?
C1 N1 Zn1 128.8(2) . . ?
C3 O1 C2 105.5(3) . . ?
N1 C1 C8 111.1(3) . . ?
N1 C1 C2 100.1(4) . . ?
C8 C1 C2 116.4(3) . . ?
N1 C1 H1A 109.6 . . ?
C8 C1 H1A 109.6 . . ?
C2 C1 H1A 109.6 . . ?
N6 Zn2 N8 121.35(14) . . ?
N6 Zn2 N5 94.22(14) . . ?
N8 Zn2 N5 122.56(14) . . ?
N6 Zn2 N7 129.27(14) . . ?
N8 Zn2 N7 92.43(14) . . ?
N5 Zn2 N7 97.45(15) . . ?
C5 N2 C7 107.9(4) . . ?
C5 N2 Zn1 121.8(3) . . ?
C7 N2 Zn1 127.5(3) . . ?
C5 O2 C6 106.5(4) . . ?
O1 C2 C1 105.3(4) . . ?
O1 C2 H2A 110.7 . . ?
C1 C2 H2A 110.7 . . ?
O1 C2 H2B 110.7 . . ?
C1 C2 H2B 110.7 . . ?
H2A C2 H2B 108.8 . . ?
C22 N3 C20 108.3(3) . . ?
C22 N3 Zn1 122.4(3) . . ?
C20 N3 Zn1 129.3(2) . . ?
C22 O3 C21 105.8(3) . . ?
N1 C3 O1 114.6(4) . . ?
N1 C3 C4 127.7(4) . . ?
O1 C3 C4 117.7(4) . . ?
C24 O4 C25 106.9(3) . . ?
C24 N4 C26 108.5(3) . . ?
C24 N4 Zn1 120.6(3) . . ?
C26 N4 Zn1 126.0(2) . . ?
C5 C4 C3 123.9(4) . . ?
C5 C4 H4A 118.0 . . ?
C3 C4 H4A 118.0 . . ?
C41 O5 C40 105.8(3) . . ?
C41 N5 C39 108.4(3) . . ?
C41 N5 Zn2 123.3(3) . . ?
C39 N5 Zn2 128.3(3) . . ?
N2 C5 O2 114.0(4) . . ?
N2 C5 C4 128.7(4) . . ?
O2 C5 C4 117.2(4) . . ?
C43 N6 C45 107.7(3) . . ?
C43 N6 Zn2 121.8(3) . . ?
C45 N6 Zn2 129.9(3) . . ?
C43 O6 C44 105.6(3) . . ?
O2 C6 C7 104.2(4) . . ?
O2 C6 H6A 110.9 . . ?
C7 C6 H6A 110.9 . . ?
O2 C6 H6B 110.9 . . ?
C7 C6 H6B 110.9 . . ?
H6A C6 H6B 108.9 . . ?
C60 N7 C58 108.1(3) . . ?
C60 N7 Zn2 117.9(3) . . ?
C58 N7 Zn2 124.3(3) . . ?
C60 O7 C59 106.8(3) . . ?
N2 C7 C14 114.4(3) . . ?
N2 C7 C6 101.2(4) . . ?
C14 C7 C6 114.0(4) . . ?
N2 C7 H7A 109.0 . . ?
C14 C7 H7A 109.0 . . ?
C6 C7 H7A 109.0 . . ?
C62 O8 C63 106.1(3) . . ?
C62 N8 C64 108.5(3) . . ?
C62 N8 Zn2 120.9(3) . . ?
C64 N8 Zn2 130.1(3) . . ?
C13 C8 C9 118.9(4) . . ?
C13 C8 C1 122.9(3) . . ?
C9 C8 C1 118.1(3) . . ?
C10 C9 C8 120.6(4) . . ?
C10 C9 H9A 119.7 . . ?
C8 C9 H9A 119.7 . . ?
C11 C10 C9 120.0(4) . . ?
C11 C10 H10A 120.0 . . ?
C9 C10 H10A 120.0 . . ?
C10 C11 C12 120.2(4) . . ?
C10 C11 H11A 119.9 . . ?
C12 C11 H11A 119.9 . . ?
C13 C12 C11 119.4(4) . . ?
C13 C12 H12A 120.3 . . ?
C11 C12 H12A 120.3 . . ?
C8 C13 C12 120.8(4) . . ?
C8 C13 H13A 119.6 . . ?
C12 C13 H13A 119.6 . . ?
C15 C14 C19 117.8(5) . . ?
C15 C14 C7 122.7(4) . . ?
C19 C14 C7 119.4(4) . . ?
C14 C15 C16 120.7(4) . . ?
C14 C15 H15A 119.7 . . ?
C16 C15 H15A 119.7 . . ?
C15 C16 C17 120.9(5) . . ?
C15 C16 H16A 119.5 . . ?
C17 C16 H16A 119.5 . . ?
C18 C17 C16 118.2(5) . . ?
C18 C17 H17A 120.9 . . ?
C16 C17 H17A 120.9 . . ?
C19 C18 C17 120.9(5) . . ?
C19 C18 H18A 119.5 . . ?
C17 C18 H18A 119.5 . . ?
C18 C19 C14 121.4(5) . . ?
C18 C19 H19A 119.3 . . ?
C14 C19 H19A 119.3 . . ?
N3 C20 C27 113.2(3) . . ?
N3 C20 C21 101.1(3) . . ?
C27 C20 C21 115.3(3) . . ?
N3 C20 H20A 109.0 . . ?
C27 C20 H20A 109.0 . . ?
C21 C20 H20A 109.0 . . ?
O3 C21 C20 103.5(3) . . ?
O3 C21 H21A 111.1 . . ?
C20 C21 H21A 111.1 . . ?
O3 C21 H21B 111.1 . . ?
C20 C21 H21B 111.1 . . ?
H21A C21 H21B 109.0 . . ?
N3 C22 O3 113.8(3) . . ?
N3 C22 C23 128.5(3) . . ?
O3 C22 C23 117.7(3) . . ?
C24 C23 C22 121.7(3) . . ?
C24 C23 H23A 119.1 . . ?
C22 C23 H23A 119.1 . . ?
N4 C24 O4 113.7(3) . . ?
N4 C24 C23 129.6(4) . . ?
O4 C24 C23 116.7(3) . . ?
O4 C25 C26 104.7(3) . . ?
O4 C25 H25A 110.8 . . ?
C26 C25 H25A 110.8 . . ?
O4 C25 H25B 110.8 . . ?
C26 C25 H25B 110.8 . . ?
H25A C25 H25B 108.9 . . ?
N4 C26 C33 111.6(3) . . ?
N4 C26 C25 102.0(3) . . ?
C33 C26 C25 117.7(3) . . ?
N4 C26 H26A 108.4 . . ?
C33 C26 H26A 108.4 . . ?
C25 C26 H26A 108.4 . . ?
C28 C27 C32 118.3(4) . . ?
C28 C27 C20 120.7(4) . . ?
C32 C27 C20 121.1(3) . . ?
C29 C28 C27 121.1(4) . . ?
C29 C28 H28A 119.5 . . ?
C27 C28 H28A 119.5 . . ?
C28 C29 C30 120.4(4) . . ?
C28 C29 H29A 119.8 . . ?
C30 C29 H29A 119.8 . . ?
C29 C30 C31 119.2(4) . . ?
C29 C30 H30A 120.4 . . ?
C31 C30 H30A 120.4 . . ?
C32 C31 C30 119.9(4) . . ?
C32 C31 H31A 120.1 . . ?
C30 C31 H31A 120.1 . . ?
C31 C32 C27 121.1(4) . . ?
C31 C32 H32A 119.4 . . ?
C27 C32 H32A 119.4 . . ?
C38 C33 C34 118.1(4) . . ?
C38 C33 C26 123.1(4) . . ?
C34 C33 C26 118.8(4) . . ?
C35 C34 C33 120.3(4) . . ?
C35 C34 H34A 119.9 . . ?
C33 C34 H34A 119.9 . . ?
C36 C35 C34 120.5(5) . . ?
C36 C35 H35A 119.8 . . ?
C34 C35 H35A 119.8 . . ?
C35 C36 C37 119.7(4) . . ?
C35 C36 H36A 120.2 . . ?
C37 C36 H36A 120.2 . . ?
C38 C37 C36 120.2(5) . . ?
C38 C37 H37A 119.9 . . ?
C36 C37 H37A 119.9 . . ?
C37 C38 C33 121.3(5) . . ?
C37 C38 H38A 119.3 . . ?
C33 C38 H38A 119.3 . . ?
C46 C39 N5 110.5(3) . . ?
C46 C39 C40 116.3(4) . . ?
N5 C39 C40 101.1(3) . . ?
C46 C39 H39A 109.5 . . ?
N5 C39 H39A 109.5 . . ?
C40 C39 H39A 109.5 . . ?
O5 C40 C39 104.4(4) . . ?
O5 C40 H40A 110.9 . . ?
C39 C40 H40A 110.9 . . ?
O5 C40 H40B 110.9 . . ?
C39 C40 H40B 110.9 . . ?
H40A C40 H40B 108.9 . . ?
N5 C41 O5 115.2(4) . . ?
N5 C41 C42 128.2(4) . . ?
O5 C41 C42 116.6(4) . . ?
C43 C42 C41 121.1(4) . . ?
C43 C42 H42A 119.4 . . ?
C41 C42 H42A 119.4 . . ?
N6 C43 O6 113.1(4) . . ?
N6 C43 C42 130.8(4) . . ?
O6 C43 C42 116.1(4) . . ?
O6 C44 C45 103.4(3) . . ?
O6 C44 H44A 111.1 . . ?
C45 C44 H44A 111.1 . . ?
O6 C44 H44B 111.1 . . ?
C45 C44 H44B 111.1 . . ?
H44A C44 H44B 109.0 . . ?
N6 C45 C52 114.8(3) . . ?
N6 C45 C44 100.6(3) . . ?
C52 C45 C44 114.0(3) . . ?
N6 C45 H45A 109.0 . . ?
C52 C45 H45A 109.0 . . ?
C44 C45 H45A 109.0 . . ?
C51 C46 C47 118.4(5) . . ?
C51 C46 C39 121.3(4) . . ?
C47 C46 C39 120.1(4) . . ?
C48 C47 C46 122.0(6) . . ?
C48 C47 H47A 119.0 . . ?
C46 C47 H47A 119.0 . . ?
C47 C48 C49 120.0(6) . . ?
C47 C48 H48A 120.0 . . ?
C49 C48 H48A 120.0 . . ?
C48 C49 C50 120.4(6) . . ?
C48 C49 H49A 119.8 . . ?
C50 C49 H49A 119.8 . . ?
C49 C50 C51 119.5(6) . . ?
C49 C50 H50A 120.2 . . ?
C51 C50 H50A 120.2 . . ?
C46 C51 C50 119.7(6) . . ?
C46 C51 H51A 120.1 . . ?
C50 C51 H51A 120.1 . . ?
C53 C52 C57 118.7(4) . . ?
C53 C52 C45 123.0(4) . . ?
C57 C52 C45 118.3(4) . . ?
C52 C53 C54 121.0(4) . . ?
C52 C53 H53A 119.5 . . ?
C54 C53 H53A 119.5 . . ?
C55 C54 C53 120.3(5) . . ?
C55 C54 H54A 119.8 . . ?
C53 C54 H54A 119.8 . . ?
C54 C55 C56 119.8(5) . . ?
C54 C55 H55A 120.1 . . ?
C56 C55 H55A 120.1 . . ?
C55 C56 C57 120.4(5) . . ?
C55 C56 H56A 119.8 . . ?
C57 C56 H56A 119.8 . . ?
C56 C57 C52 119.7(5) . . ?
C56 C57 H57A 120.1 . . ?
C52 C57 H57A 120.1 . . ?
N7 C58 C65 110.5(3) . . ?
N7 C58 C59 102.3(4) . . ?
C65 C58 C59 118.3(4) . . ?
N7 C58 H58A 108.4 . . ?
C65 C58 H58A 108.4 . . ?
C59 C58 H58A 108.4 . . ?
O7 C59 C58 105.6(4) . . ?
O7 C59 H59A 110.6 . . ?
C58 C59 H59A 110.6 . . ?
O7 C59 H59B 110.6 . . ?
C58 C59 H59B 110.6 . . ?
H59A C59 H59B 108.8 . . ?
N7 C60 O7 114.1(4) . . ?
N7 C60 C61 129.0(4) . . ?
O7 C60 C61 116.8(4) . . ?
C62 C61 C60 121.4(4) . . ?
C62 C61 H61A 119.3 . . ?
C60 C61 H61A 119.3 . . ?
N8 C62 O8 114.0(4) . . ?
N8 C62 C61 128.8(4) . . ?
O8 C62 C61 117.1(4) . . ?
O8 C63 C64 104.7(3) . . ?
O8 C63 H63A 110.8 . . ?
C64 C63 H63A 110.8 . . ?
O8 C63 H63B 110.8 . . ?
C64 C63 H63B 110.8 . . ?
H63A C63 H63B 108.9 . . ?
N8 C64 C71 112.7(3) . . ?
N8 C64 C63 100.8(3) . . ?
C71 C64 C63 115.2(4) . . ?
N8 C64 H64A 109.3 . . ?
C71 C64 H64A 109.3 . . ?
C63 C64 H64A 109.3 . . ?
C70 C65 C66 119.1(4) . . ?
C70 C65 C58 118.5(4) . . ?
C66 C65 C58 122.4(4) . . ?
C67 C66 C65 120.2(4) . . ?
C67 C66 H66A 119.9 . . ?
C65 C66 H66A 119.9 . . ?
C68 C67 C66 119.7(5) . . ?
C68 C67 H67A 120.2 . . ?
C66 C67 H67A 120.2 . . ?
C69 C68 C67 120.7(5) . . ?
C69 C68 H68A 119.7 . . ?
C67 C68 H68A 119.7 . . ?
C68 C69 C70 120.3(5) . . ?
C68 C69 H69A 119.8 . . ?
C70 C69 H69A 119.8 . . ?
C69 C70 C65 120.0(5) . . ?
C69 C70 H70A 120.0 . . ?
C65 C70 H70A 120.0 . . ?
C76 C71 C72 118.1(4) . . ?
C76 C71 C64 120.5(4) . . ?
C72 C71 C64 121.4(4) . . ?
C73 C72 C71 121.6(4) . . ?
C73 C72 H72A 119.2 . . ?
C71 C72 H72A 119.2 . . ?
C74 C73 C72 119.5(4) . . ?
C74 C73 H73A 120.3 . . ?
C72 C73 H73A 120.3 . . ?
C73 C74 C75 119.9(5) . . ?
C73 C74 H74A 120.0 . . ?
C75 C74 H74A 120.0 . . ?
C76 C75 C74 119.5(4) . . ?
C76 C75 H75A 120.2 . . ?
C74 C75 H75A 120.2 . . ?
C71 C76 C75 121.3(4) . . ?
C71 C76 H76A 119.3 . . ?
C75 C76 H76A 119.3 . . ?

loop_
_geom_bond_atom_site_label_1
_geom_bond_atom_site_label_2
_geom_bond_distance
_geom_bond_site_symmetry_2
_geom_bond_publ_flag
Zn1 N2 1.964(3) . ?
Zn1 N3 1.972(3) . ?
Zn1 N4 1.988(3) . ?
Zn1 N1 1.998(3) . ?
N1 C3 1.312(5) . ?
N1 C1 1.485(5) . ?
O1 C3 1.369(5) . ?
O1 C2 1.436(7) . ?
C1 C8 1.521(6) . ?
C1 C2 1.547(6) . ?
C1 H1A 1.0000 . ?
Zn2 N6 1.953(3) . ?
Zn2 N8 1.966(3) . ?
Zn2 N5 2.006(3) . ?
Zn2 N7 2.017(4) . ?
N2 C5 1.317(5) . ?
N2 C7 1.468(6) . ?
O2 C5 1.366(5) . ?
O2 C6 1.429(7) . ?
C2 H2A 0.9900 . ?
C2 H2B 0.9900 . ?
N3 C22 1.318(5) . ?
N3 C20 1.470(5) . ?
O3 C22 1.371(4) . ?
O3 C21 1.442(5) . ?
C3 C4 1.400(7) . ?
O4 C24 1.377(5) . ?
O4 C25 1.433(5) . ?
N4 C24 1.317(5) . ?
N4 C26 1.476(5) . ?
C4 C5 1.390(7) . ?
C4 H4A 0.9500 . ?
O5 C41 1.365(5) . ?
O5 C40 1.458(6) . ?
N5 C41 1.297(5) . ?
N5 C39 1.496(5) . ?
N6 C43 1.325(5) . ?
N6 C45 1.474(5) . ?
O6 C43 1.383(5) . ?
O6 C44 1.446(6) . ?
C6 C7 1.534(7) . ?
C6 H6A 0.9900 . ?
C6 H6B 0.9900 . ?
N7 C60 1.318(5) . ?
N7 C58 1.484(5) . ?
O7 C60 1.381(5) . ?
O7 C59 1.429(6) . ?
C7 C14 1.522(6) . ?
C7 H7A 1.0000 . ?
O8 C62 1.373(5) . ?
O8 C63 1.452(6) . ?
N8 C62 1.320(5) . ?
N8 C64 1.486(5) . ?
C8 C13 1.386(5) . ?
C8 C9 1.401(6) . ?
C9 C10 1.385(6) . ?
C9 H9A 0.9500 . ?
C10 C11 1.381(6) . ?
C10 H10A 0.9500 . ?
C11 C12 1.398(6) . ?
C11 H11A 0.9500 . ?
C12 C13 1.391(5) . ?
C12 H12A 0.9500 . ?
C13 H13A 0.9500 . ?
C14 C15 1.385(6) . ?
C14 C19 1.403(7) . ?
C15 C16 1.386(6) . ?
C15 H15A 0.9500 . ?
C16 C17 1.390(7) . ?
C16 H16A 0.9500 . ?
C17 C18 1.389(9) . ?
C17 H17A 0.9500 . ?
C18 C19 1.363(9) . ?
C18 H18A 0.9500 . ?
C19 H19A 0.9500 . ?
C20 C27 1.509(5) . ?
C20 C21 1.536(6) . ?
C20 H20A 1.0000 . ?
C21 H21A 0.9900 . ?
C21 H21B 0.9900 . ?
C22 C23 1.401(5) . ?
C23 C24 1.392(6) . ?
C23 H23A 0.9500 . ?
C25 C26 1.529(5) . ?
C25 H25A 0.9900 . ?
C25 H25B 0.9900 . ?
C26 C33 1.518(6) . ?
C26 H26A 1.0000 . ?
C27 C28 1.393(5) . ?
C27 C32 1.397(6) . ?
C28 C29 1.381(5) . ?
C28 H28A 0.9500 . ?
C29 C30 1.394(6) . ?
C29 H29A 0.9500 . ?
C30 C31 1.395(6) . ?
C30 H30A 0.9500 . ?
C31 C32 1.388(6) . ?
C31 H31A 0.9500 . ?
C32 H32A 0.9500 . ?
C33 C38 1.391(6) . ?
C33 C34 1.408(6) . ?
C34 C35 1.387(6) . ?
C34 H34A 0.9500 . ?
C35 C36 1.380(7) . ?
C35 H35A 0.9500 . ?
C36 C37 1.388(7) . ?
C36 H36A 0.9500 . ?
C37 C38 1.376(7) . ?
C37 H37A 0.9500 . ?
C38 H38A 0.9500 . ?
C39 C46 1.490(6) . ?
C39 C40 1.529(6) . ?
C39 H39A 1.0000 . ?
C40 H40A 0.9900 . ?
C40 H40B 0.9900 . ?
C41 C42 1.412(6) . ?
C42 C43 1.392(6) . ?
C42 H42A 0.9500 . ?
C44 C45 1.525(6) . ?
C44 H44A 0.9900 . ?
C44 H44B 0.9900 . ?
C45 C52 1.506(6) . ?
C45 H45A 1.0000 . ?
C46 C51 1.389(7) . ?
C46 C47 1.406(7) . ?
C47 C48 1.363(8) . ?
C47 H47A 0.9500 . ?
C48 C49 1.372(10) . ?
C48 H48A 0.9500 . ?
C49 C50 1.397(10) . ?
C49 H49A 0.9500 . ?
C50 C51 1.417(8) . ?
C50 H50A 0.9500 . ?
C51 H51A 0.9500 . ?
C52 C53 1.388(6) . ?
C52 C57 1.402(6) . ?
C53 C54 1.388(6) . ?
C53 H53A 0.9500 . ?
C54 C55 1.373(7) . ?
C54 H54A 0.9500 . ?
C55 C56 1.386(8) . ?
C55 H55A 0.9500 . ?
C56 C57 1.399(7) . ?
C56 H56A 0.9500 . ?
C57 H57A 0.9500 . ?
C58 C65 1.516(6) . ?
C58 C59 1.523(6) . ?
C58 H58A 1.0000 . ?
C59 H59A 0.9900 . ?
C59 H59B 0.9900 . ?
C60 C61 1.397(6) . ?
C61 C62 1.388(6) . ?
C61 H61A 0.9500 . ?
C63 C64 1.531(6) . ?
C63 H63A 0.9900 . ?
C63 H63B 0.9900 . ?
C64 C71 1.511(6) . ?
C64 H64A 1.0000 . ?
C65 C70 1.394(6) . ?
C65 C66 1.397(6) . ?
C66 C67 1.396(7) . ?
C66 H66A 0.9500 . ?
C67 C68 1.379(8) . ?
C67 H67A 0.9500 . ?
C68 C69 1.372(8) . ?
C68 H68A 0.9500 . ?
C69 C70 1.391(6) . ?
C69 H69A 0.9500 . ?
C70 H70A 0.9500 . ?
C71 C76 1.382(6) . ?
C71 C72 1.395(5) . ?
C72 C73 1.384(7) . ?
C72 H72A 0.9500 . ?
C73 C74 1.380(7) . ?
C73 H73A 0.9500 . ?
C74 C75 1.399(7) . ?
C74 H74A 0.9500 . ?
C75 C76 1.387(7) . ?
C75 H75A 0.9500 . ?
C76 H76A 0.9500 . ?

loop_
_geom_torsion_atom_site_label_1
_geom_torsion_atom_site_label_2
_geom_torsion_atom_site_label_3
_geom_torsion_atom_site_label_4
_geom_torsion
_geom_torsion_site_symmetry_1
_geom_torsion_site_symmetry_2
_geom_torsion_site_symmetry_3
_geom_torsion_site_symmetry_4
_geom_torsion_publ_flag
N2 Zn1 N1 C3 -4.2(3) . . . . ?
N3 Zn1 N1 C3 116.3(3) . . . . ?
N4 Zn1 N1 C3 -139.1(3) . . . . ?
N2 Zn1 N1 C1 -177.9(3) . . . . ?
N3 Zn1 N1 C1 -57.4(4) . . . . ?
N4 Zn1 N1 C1 47.2(3) . . . . ?
C3 N1 C1 C8 -108.2(4) . . . . ?
Zn1 N1 C1 C8 66.1(4) . . . . ?
C3 N1 C1 C2 15.4(4) . . . . ?
Zn1 N1 C1 C2 -170.3(3) . . . . ?
N3 Zn1 N2 C5 -125.6(3) . . . . ?
N4 Zn1 N2 C5 118.6(3) . . . . ?
N1 Zn1 N2 C5 6.5(3) . . . . ?
N3 Zn1 N2 C7 33.4(4) . . . . ?
N4 Zn1 N2 C7 -82.4(4) . . . . ?
N1 Zn1 N2 C7 165.5(3) . . . . ?
C3 O1 C2 C1 21.7(4) . . . . ?
N1 C1 C2 O1 -22.2(4) . . . . ?
C8 C1 C2 O1 97.6(4) . . . . ?
N2 Zn1 N3 C22 -152.5(3) . . . . ?
N4 Zn1 N3 C22 -14.9(3) . . . . ?
N1 Zn1 N3 C22 93.9(3) . . . . ?
N2 Zn1 N3 C20 29.1(3) . . . . ?
N4 Zn1 N3 C20 166.8(3) . . . . ?
N1 Zn1 N3 C20 -84.5(3) . . . . ?
C1 N1 C3 O1 -2.7(5) . . . . ?
Zn1 N1 C3 O1 -177.4(3) . . . . ?
C1 N1 C3 C4 177.9(4) . . . . ?
Zn1 N1 C3 C4 3.1(6) . . . . ?
C2 O1 C3 N1 -12.7(5) . . . . ?
C2 O1 C3 C4 166.8(4) . . . . ?
N2 Zn1 N4 C24 141.2(3) . . . . ?
N3 Zn1 N4 C24 18.9(3) . . . . ?
N1 Zn1 N4 C24 -109.6(3) . . . . ?
N2 Zn1 N4 C26 -66.6(4) . . . . ?
N3 Zn1 N4 C26 171.1(3) . . . . ?
N1 Zn1 N4 C26 42.5(3) . . . . ?
N1 C3 C4 C5 -2.8(7) . . . . ?
O1 C3 C4 C5 177.8(4) . . . . ?
N6 Zn2 N5 C41 7.5(4) . . . . ?
N8 Zn2 N5 C41 139.3(4) . . . . ?
N7 Zn2 N5 C41 -123.0(4) . . . . ?
N6 Zn2 N5 C39 -172.8(4) . . . . ?
N8 Zn2 N5 C39 -41.1(4) . . . . ?
N7 Zn2 N5 C39 56.6(4) . . . . ?
C7 N2 C5 O2 8.9(5) . . . . ?
Zn1 N2 C5 O2 171.6(3) . . . . ?
C7 N2 C5 C4 -171.0(4) . . . . ?
Zn1 N2 C5 C4 -8.3(6) . . . . ?
C6 O2 C5 N2 7.7(5) . . . . ?
C6 O2 C5 C4 -172.4(4) . . . . ?
C3 C4 C5 N2 5.8(7) . . . . ?
C3 C4 C5 O2 -174.1(4) . . . . ?
N8 Zn2 N6 C43 -140.0(3) . . . . ?
N5 Zn2 N6 C43 -7.4(4) . . . . ?
N7 Zn2 N6 C43 95.8(4) . . . . ?
N8 Zn2 N6 C45 29.5(4) . . . . ?
N5 Zn2 N6 C45 162.1(4) . . . . ?
N7 Zn2 N6 C45 -94.7(4) . . . . ?
C5 O2 C6 C7 -19.9(5) . . . . ?
N6 Zn2 N7 C60 166.6(3) . . . . ?
N8 Zn2 N7 C60 31.6(3) . . . . ?
N5 Zn2 N7 C60 -91.7(3) . . . . ?
N6 Zn2 N7 C58 -51.5(4) . . . . ?
N8 Zn2 N7 C58 173.4(3) . . . . ?
N5 Zn2 N7 C58 50.2(3) . . . . ?
C5 N2 C7 C14 -143.2(4) . . . . ?
Zn1 N2 C7 C14 55.4(5) . . . . ?
C5 N2 C7 C6 -20.2(4) . . . . ?
Zn1 N2 C7 C6 178.5(3) . . . . ?
O2 C6 C7 N2 24.0(5) . . . . ?
O2 C6 C7 C14 147.3(4) . . . . ?
N6 Zn2 N8 C62 -167.5(3) . . . . ?
N5 Zn2 N8 C62 73.1(4) . . . . ?
N7 Zn2 N8 C62 -27.4(3) . . . . ?
N6 Zn2 N8 C64 22.4(4) . . . . ?
N5 Zn2 N8 C64 -97.0(4) . . . . ?
N7 Zn2 N8 C64 162.6(4) . . . . ?
N1 C1 C8 C13 88.1(4) . . . . ?
C2 C1 C8 C13 -25.7(6) . . . . ?
N1 C1 C8 C9 -88.3(4) . . . . ?
C2 C1 C8 C9 157.9(4) . . . . ?
C13 C8 C9 C10 1.2(6) . . . . ?
C1 C8 C9 C10 177.7(4) . . . . ?
C8 C9 C10 C11 0.2(6) . . . . ?
C9 C10 C11 C12 -1.4(7) . . . . ?
C10 C11 C12 C13 1.1(6) . . . . ?
C9 C8 C13 C12 -1.4(6) . . . . ?
C1 C8 C13 C12 -177.8(4) . . . . ?
C11 C12 C13 C8 0.3(6) . . . . ?
N2 C7 C14 C15 24.5(6) . . . . ?
C6 C7 C14 C15 -91.4(5) . . . . ?
N2 C7 C14 C19 -156.8(4) . . . . ?
C6 C7 C14 C19 87.4(5) . . . . ?
C19 C14 C15 C16 -1.5(6) . . . . ?
C7 C14 C15 C16 177.2(4) . . . . ?
C14 C15 C16 C17 -0.5(7) . . . . ?
C15 C16 C17 C18 2.0(7) . . . . ?
C16 C17 C18 C19 -1.4(8) . . . . ?
C17 C18 C19 C14 -0.6(8) . . . . ?
C15 C14 C19 C18 2.0(7) . . . . ?
C7 C14 C19 C18 -176.7(5) . . . . ?
C22 N3 C20 C27 -143.8(3) . . . . ?
Zn1 N3 C20 C27 34.7(5) . . . . ?
C22 N3 C20 C21 -19.9(4) . . . . ?
Zn1 N3 C20 C21 158.6(3) . . . . ?
C22 O3 C21 C20 -24.6(4) . . . . ?
N3 C20 C21 O3 26.6(4) . . . . ?
C27 C20 C21 O3 149.1(3) . . . . ?
C20 N3 C22 O3 5.3(4) . . . . ?
Zn1 N3 C22 O3 -173.4(2) . . . . ?
C20 N3 C22 C23 -174.7(4) . . . . ?
Zn1 N3 C22 C23 6.7(5) . . . . ?
C21 O3 C22 N3 13.1(4) . . . . ?
C21 O3 C22 C23 -166.9(3) . . . . ?
N3 C22 C23 C24 3.2(6) . . . . ?
O3 C22 C23 C24 -176.8(3) . . . . ?
C26 N4 C24 O4 5.2(4) . . . . ?
Zn1 N4 C24 O4 161.7(2) . . . . ?
C26 N4 C24 C23 -172.7(4) . . . . ?
Zn1 N4 C24 C23 -16.2(6) . . . . ?
C25 O4 C24 N4 8.5(4) . . . . ?
C25 O4 C24 C23 -173.2(3) . . . . ?
C22 C23 C24 N4 2.5(6) . . . . ?
C22 C23 C24 O4 -175.4(3) . . . . ?
C24 O4 C25 C26 -17.8(4) . . . . ?
C24 N4 C26 C33 -142.2(3) . . . . ?
Zn1 N4 C26 C33 62.9(4) . . . . ?
C24 N4 C26 C25 -15.6(4) . . . . ?
Zn1 N4 C26 C25 -170.5(3) . . . . ?
O4 C25 C26 N4 20.0(4) . . . . ?
O4 C25 C26 C33 142.4(3) . . . . ?
N3 C20 C27 C28 50.9(5) . . . . ?
C21 C20 C27 C28 -64.8(5) . . . . ?
N3 C20 C27 C32 -127.8(4) . . . . ?
C21 C20 C27 C32 116.5(4) . . . . ?
C32 C27 C28 C29 0.2(6) . . . . ?
C20 C27 C28 C29 -178.6(4) . . . . ?
C27 C28 C29 C30 -0.2(7) . . . . ?
C28 C29 C30 C31 0.6(7) . . . . ?
C29 C30 C31 C32 -1.0(7) . . . . ?
C30 C31 C32 C27 1.1(7) . . . . ?
C28 C27 C32 C31 -0.6(6) . . . . ?
C20 C27 C32 C31 178.1(4) . . . . ?
N4 C26 C33 C38 88.6(4) . . . . ?
C25 C26 C33 C38 -28.8(5) . . . . ?
N4 C26 C33 C34 -88.5(4) . . . . ?
C25 C26 C33 C34 154.0(4) . . . . ?
C38 C33 C34 C35 -0.1(6) . . . . ?
C26 C33 C34 C35 177.2(4) . . . . ?
C33 C34 C35 C36 1.0(7) . . . . ?
C34 C35 C36 C37 -1.6(8) . . . . ?
C35 C36 C37 C38 1.1(8) . . . . ?
C36 C37 C38 C33 -0.2(7) . . . . ?
C34 C33 C38 C37 -0.4(6) . . . . ?
C26 C33 C38 C37 -177.5(4) . . . . ?
C41 N5 C39 C46 -107.2(4) . . . . ?
Zn2 N5 C39 C46 73.1(5) . . . . ?
C41 N5 C39 C40 16.6(5) . . . . ?
Zn2 N5 C39 C40 -163.1(3) . . . . ?
C41 O5 C40 C39 20.3(5) . . . . ?
C46 C39 C40 O5 97.9(5) . . . . ?
N5 C39 C40 O5 -21.9(5) . . . . ?
C39 N5 C41 O5 -4.5(6) . . . . ?
Zn2 N5 C41 O5 175.2(3) . . . . ?
C39 N5 C41 C42 177.1(5) . . . . ?
Zn2 N5 C41 C42 -3.1(7) . . . . ?
C40 O5 C41 N5 -10.5(6) . . . . ?
C40 O5 C41 C42 168.0(5) . . . . ?
N5 C41 C42 C43 -3.8(8) . . . . ?
O5 C41 C42 C43 177.9(4) . . . . ?
C45 N6 C43 O6 10.9(5) . . . . ?
Zn2 N6 C43 O6 -177.6(3) . . . . ?
C45 N6 C43 C42 -168.1(5) . . . . ?
Zn2 N6 C43 C42 3.4(7) . . . . ?
C44 O6 C43 N6 9.8(5) . . . . ?
C44 O6 C43 C42 -171.0(4) . . . . ?
C41 C42 C43 N6 3.7(8) . . . . ?
C41 C42 C43 O6 -175.3(4) . . . . ?
C43 O6 C44 C45 -25.2(5) . . . . ?
C43 N6 C45 C52 -148.1(4) . . . . ?
Zn2 N6 C45 C52 41.2(5) . . . . ?
C43 N6 C45 C44 -25.3(4) . . . . ?
Zn2 N6 C45 C44 164.0(3) . . . . ?
O6 C44 C45 N6 30.2(4) . . . . ?
O6 C44 C45 C52 153.5(4) . . . . ?
N5 C39 C46 C51 -99.5(5) . . . . ?
C40 C39 C46 C51 146.0(4) . . . . ?
N5 C39 C46 C47 76.1(5) . . . . ?
C40 C39 C46 C47 -38.5(6) . . . . ?
C51 C46 C47 C48 -0.4(7) . . . . ?
C39 C46 C47 C48 -176.1(4) . . . . ?
C46 C47 C48 C49 -0.7(8) . . . . ?
C47 C48 C49 C50 1.0(9) . . . . ?
C48 C49 C50 C51 -0.3(8) . . . . ?
C47 C46 C51 C50 1.2(6) . . . . ?
C39 C46 C51 C50 176.8(4) . . . . ?
C49 C50 C51 C46 -0.9(7) . . . . ?
N6 C45 C52 C53 32.0(5) . . . . ?
C44 C45 C52 C53 -83.3(5) . . . . ?
N6 C45 C52 C57 -148.1(4) . . . . ?
C44 C45 C52 C57 96.6(5) . . . . ?
C57 C52 C53 C54 -0.6(6) . . . . ?
C45 C52 C53 C54 179.4(4) . . . . ?
C52 C53 C54 C55 0.4(7) . . . . ?
C53 C54 C55 C56 -1.4(8) . . . . ?
C54 C55 C56 C57 2.5(7) . . . . ?
C55 C56 C57 C52 -2.6(7) . . . . ?
C53 C52 C57 C56 1.6(6) . . . . ?
C45 C52 C57 C56 -178.3(4) . . . . ?
C60 N7 C58 C65 -141.4(4) . . . . ?
Zn2 N7 C58 C65 73.7(4) . . . . ?
C60 N7 C58 C59 -14.4(5) . . . . ?
Zn2 N7 C58 C59 -159.4(3) . . . . ?
C60 O7 C59 C58 -14.4(5) . . . . ?
N7 C58 C59 O7 17.3(5) . . . . ?
C65 C58 C59 O7 139.0(4) . . . . ?
C58 N7 C60 O7 6.3(5) . . . . ?
Zn2 N7 C60 O7 153.8(3) . . . . ?
C58 N7 C60 C61 -172.4(4) . . . . ?
Zn2 N7 C60 C61 -24.9(6) . . . . ?
C59 O7 C60 N7 5.5(5) . . . . ?
C59 O7 C60 C61 -175.6(4) . . . . ?
N7 C60 C61 C62 2.4(7) . . . . ?
O7 C60 C61 C62 -176.3(4) . . . . ?
C64 N8 C62 O8 9.0(5) . . . . ?
Zn2 N8 C62 O8 -163.0(3) . . . . ?
C64 N8 C62 C61 -173.4(5) . . . . ?
Zn2 N8 C62 C61 14.5(6) . . . . ?
C63 O8 C62 N8 7.4(5) . . . . ?
C63 O8 C62 C61 -170.5(4) . . . . ?
C60 C61 C62 N8 4.2(8) . . . . ?
C60 C61 C62 O8 -178.3(4) . . . . ?
C62 O8 C63 C64 -19.8(5) . . . . ?
C62 N8 C64 C71 -143.6(4) . . . . ?
Zn2 N8 C64 C71 27.5(5) . . . . ?
C62 N8 C64 C63 -20.2(5) . . . . ?
Zn2 N8 C64 C63 150.8(3) . . . . ?
O8 C63 C64 N8 23.8(4) . . . . ?
O8 C63 C64 C71 145.4(4) . . . . ?
N7 C58 C65 C70 -90.8(5) . . . . ?
C59 C58 C65 C70 151.8(4) . . . . ?
N7 C58 C65 C66 87.6(5) . . . . ?
C59 C58 C65 C66 -29.9(6) . . . . ?
C70 C65 C66 C67 -0.6(7) . . . . ?
C58 C65 C66 C67 -178.9(4) . . . . ?
C65 C66 C67 C68 0.2(7) . . . . ?
C66 C67 C68 C69 0.9(8) . . . . ?
C67 C68 C69 C70 -1.7(8) . . . . ?
C68 C69 C70 C65 1.3(7) . . . . ?
C66 C65 C70 C69 -0.2(6) . . . . ?
C58 C65 C70 C69 178.3(4) . . . . ?
N8 C64 C71 C76 49.3(5) . . . . ?
C63 C64 C71 C76 -65.7(5) . . . . ?
N8 C64 C71 C72 -128.7(4) . . . . ?
C63 C64 C71 C72 116.4(4) . . . . ?
C76 C71 C72 C73 0.4(6) . . . . ?
C64 C71 C72 C73 178.5(4) . . . . ?
C71 C72 C73 C74 1.2(7) . . . . ?
C72 C73 C74 C75 -2.4(7) . . . . ?
C73 C74 C75 C76 1.9(7) . . . . ?
C72 C71 C76 C75 -0.9(7) . . . . ?
C64 C71 C76 C75 -178.9(4) . . . . ?
C74 C75 C76 C71 -0.3(7) . . . . ?
